data_4033274
loop_
_publ_author_name
'Aric\`o, Fabio'
'Aldoshin, Alexander S.'
'Musolino, Manuele'
'Crisma, Marco'
'Tundo, Pietro'

_publ_section_title
;
 \b-Aminocarbonates in regioselective and ring expansion reactions.
;
_journal_name_full 'The Journal of organic chemistry'
_journal_paper_doi 10.1021/acs.joc.7b02609
_journal_year 2017
_chemical_absolute_configuration ad
_chemical_formula_sum 'C13 H16 N2 O'
_chemical_formula_weight 216.28
_chemical_name_common
;
(R) N-methyl-3-(4-cyanophenoxy)piperidine
;
_chemical_name_systematic
;
4-((1-methylpiperidin-3-yl)oxy)benzonitrile
;
_space_group_crystal_system orthorhombic
_space_group_IT_number 19
_space_group_name_Hall 'P 2ac 2ab'
_space_group_name_H-M_alt 'P 21 21 21'
_symmetry_space_group_name_Hall 'P 2ac 2ab'
_symmetry_space_group_name_H-M 'P 21 21 21'
_atom_sites_solution_hydrogens geom
_audit_creation_method SHELXL-2014/7
_cell_angle_alpha 90
_cell_angle_beta 90
_cell_angle_gamma 90
_cell_formula_units_Z 4
_cell_length_a 7.66660(1)
_cell_length_b 11.53760(11)
_cell_length_c 14.24527(16)
_cell_measurement_reflns_used 21464
_cell_measurement_temperature 293(2)
_cell_measurement_theta_max 70.871
_cell_measurement_theta_min 3.818
_cell_volume 1260.053(19)
_computing_cell_refinement
;
CrysAlisPro, Agilent Technologies,
Version 1.171.36.28 (release 01-02-2013 CrysAlis171 .NET)
(compiled Feb  1 2013,16:14:44)
;
_computing_data_collection
;
CrysAlisPro, Agilent Technologies,
Version 1.171.36.28 (release 01-02-2013 CrysAlis171 .NET)
(compiled Feb  1 2013,16:14:44)
;
_computing_data_reduction
;
CrysAlisPro, Agilent Technologies,
Version 1.171.36.28 (release 01-02-2013 CrysAlis171 .NET)
(compiled Feb  1 2013,16:14:44)
;
_computing_structure_refinement 'SHELXL-2014/7 (Sheldrick, 2015)'
_computing_structure_solution 'SIR2014 (Burla et al., 2015)'
_diffrn_ambient_temperature 293(2)
_diffrn_detector_area_resol_mean 16.1274
_diffrn_measured_fraction_theta_full 0.999
_diffrn_measured_fraction_theta_max 0.998
_diffrn_measurement_device_type 'Enhance (Cu) X-ray Source'
_diffrn_measurement_method '\w scans'
_diffrn_radiation_type CuK\a
_diffrn_radiation_wavelength 1.54178
_diffrn_reflns_av_R_equivalents 0.0312
_diffrn_reflns_av_unetI/netI 0.0083
_diffrn_reflns_Laue_measured_fraction_full 0.999
_diffrn_reflns_Laue_measured_fraction_max 0.998
_diffrn_reflns_limit_h_max 9
_diffrn_reflns_limit_h_min -9
_diffrn_reflns_limit_k_max 14
_diffrn_reflns_limit_k_min -14
_diffrn_reflns_limit_l_max 17
_diffrn_reflns_limit_l_min -14
_diffrn_reflns_number 35952
_diffrn_reflns_point_group_measured_fraction_full 1.000
_diffrn_reflns_point_group_measured_fraction_max 0.998
_diffrn_reflns_theta_full 67.679
_diffrn_reflns_theta_max 70.844
_diffrn_reflns_theta_min 4.932
_diffrn_source 'Enhance (Cu) X-ray Source'
_exptl_absorpt_coefficient_mu 0.581
_exptl_absorpt_correction_T_max 1.00000
_exptl_absorpt_correction_T_min 0.43719
_exptl_absorpt_correction_type multi-scan
_exptl_absorpt_process_details
;
CrysAlisPro, Agilent Technologies,
Version 1.171.36.28 (release 01-02-2013 CrysAlis171 .NET)
(compiled Feb  1 2013,16:14:44)
Empirical absorption correction using spherical harmonics,
 implemented in SCALE3 ABSPACK scaling algorithm.
;
_exptl_crystal_colour colourless
_exptl_crystal_density_diffrn 1.140
_exptl_crystal_description block
_exptl_crystal_F_000 464
_exptl_crystal_size_max 0.500
_exptl_crystal_size_mid 0.350
_exptl_crystal_size_min 0.250
_refine_diff_density_max 0.107
_refine_diff_density_min -0.162
_refine_diff_density_rms 0.035
_refine_ls_abs_structure_details
;
 Flack x determined using 967 quotients [(I+)-(I-)]/[(I+)+(I-)]
 (Parsons, Flack and Wagner, Acta Cryst. B69 (2013) 249-259).
;
_refine_ls_abs_structure_Flack -0.08(7)
_refine_ls_extinction_method none
_refine_ls_goodness_of_fit_ref 1.001
_refine_ls_hydrogen_treatment constr
_refine_ls_matrix_type full
_refine_ls_number_parameters 145
_refine_ls_number_reflns 2424
_refine_ls_number_restraints 0
_refine_ls_restrained_S_all 1.001
_refine_ls_R_factor_all 0.0369
_refine_ls_R_factor_gt 0.0362
_refine_ls_shift/su_max 0.002
_refine_ls_shift/su_mean 0.000
_refine_ls_structure_factor_coef Fsqd
_refine_ls_weighting_details 'w=1/[\s^2^(Fo^2^)+(0.0765P)^2^+0.0666P] where P=(Fo^2^+2Fc^2^)/3'
_refine_ls_weighting_scheme calc
_refine_ls_wR_factor_gt 0.1047
_refine_ls_wR_factor_ref 0.1061
_reflns_Friedel_coverage 0.712
_reflns_Friedel_fraction_full 1.000
_reflns_Friedel_fraction_max 0.997
_reflns_number_gt 2361
_reflns_number_total 2424
_reflns_threshold_expression 'I > 2\s(I)'
_cod_data_source_file jo7b02609_si_002.cif
_cod_data_source_block MC281
_cod_database_code 4033274
_shelx_shelxl_version_number 2014/7
_shelx_space_group_comment
;
The symmetry employed for this shelxl refinement is uniquely defined
by the following loop, which should always be used as a source of
symmetry information in preference to the above space-group names.
They are only intended as comments.
;
_shelx_estimated_absorpt_t_min 0.760
_shelx_estimated_absorpt_t_max 0.868

loop_
_space_group_symop_operation_xyz
'x, y, z'
'-x+1/2, -y, z+1/2'
'x+1/2, -y+1/2, -z'
'-x, y+1/2, -z+1/2'

loop_
_atom_site_label
_atom_site_type_symbol
_atom_site_fract_x
_atom_site_fract_y
_atom_site_fract_z
_atom_site_U_iso_or_equiv
_atom_site_adp_type
_atom_site_occupancy
_atom_site_site_symmetry_order
_atom_site_calc_flag
_atom_site_refinement_flags_posn
_atom_site_refinement_flags_adp
N1 N 0.02026(19) 0.39634(15) 0.66971(11) 0.0663(4) Uani 1 1 d . .
C1 C 0.0472(2) 0.31923(17) 0.59051(14) 0.0648(5) Uani 1 1 d . .
H1A H -0.0321 0.2540 0.5950 0.078 Uiso 1 1 calc R U
H1B H 0.1655 0.2895 0.5918 0.078 Uiso 1 1 calc R U
C2 C 0.0162(2) 0.38282(15) 0.49940(12) 0.0599(4) Uani 1 1 d . .
H2 H -0.1052 0.4092 0.4965 0.072 Uiso 1 1 calc R U
C3 C 0.1372(3) 0.4857(2) 0.49104(17) 0.0775(6) Uani 1 1 d . .
H3A H 0.1093 0.5294 0.4349 0.093 Uiso 1 1 calc R U
H3B H 0.2569 0.4591 0.4861 0.093 Uiso 1 1 calc R U
C4 C 0.1174(3) 0.56251(19) 0.57683(19) 0.0861(7) Uani 1 1 d . .
H4A H 0.2033 0.6241 0.5746 0.103 Uiso 1 1 calc R U
H4B H 0.0025 0.5977 0.5766 0.103 Uiso 1 1 calc R U
C5 C 0.1411(3) 0.4934(2) 0.66591(17) 0.0825(6) Uani 1 1 d . .
H5A H 0.2598 0.4646 0.6690 0.099 Uiso 1 1 calc R U
H5B H 0.1220 0.5434 0.7197 0.099 Uiso 1 1 calc R U
C6 C 0.0391(3) 0.3343(3) 0.75822(16) 0.0874(7) Uani 1 1 d . .
H6A H -0.0386 0.2691 0.7590 0.131 Uiso 1 1 calc R U
H6B H 0.0110 0.3853 0.8093 0.131 Uiso 1 1 calc R U
H6C H 0.1571 0.3078 0.7647 0.131 Uiso 1 1 calc R U
O1 O 0.0476(2) 0.29885(11) 0.42607(10) 0.0741(4) Uani 1 1 d . .
C7 C -0.0015(2) 0.32329(15) 0.33671(13) 0.0585(4) Uani 1 1 d . .
C8 C 0.0670(2) 0.24990(15) 0.26867(15) 0.0640(5) Uani 1 1 d . .
H8 H 0.1420 0.1903 0.2862 0.077 Uiso 1 1 calc R U
C9 C 0.0247(2) 0.26474(16) 0.17588(14) 0.0636(4) Uani 1 1 d . .
H9 H 0.0711 0.2154 0.1307 0.076 Uiso 1 1 calc R U
C10 C -0.0879(2) 0.35391(15) 0.14925(13) 0.0577(4) Uani 1 1 d . .
C11 C -0.1583(2) 0.42606(14) 0.21801(13) 0.0567(4) Uani 1 1 d . .
H11 H -0.2355 0.4845 0.2009 0.068 Uiso 1 1 calc R U
C12 C -0.1149(2) 0.41167(14) 0.31067(13) 0.0581(4) Uani 1 1 d . .
H12 H -0.1612 0.4609 0.3560 0.070 Uiso 1 1 calc R U
C13 C -0.1320(3) 0.37209(19) 0.05233(15) 0.0695(5) Uani 1 1 d . .
N2 N -0.1698(3) 0.3880(2) -0.02402(14) 0.0942(6) Uani 1 1 d . .

loop_
_atom_site_aniso_label
_atom_site_aniso_U_11
_atom_site_aniso_U_22
_atom_site_aniso_U_33
_atom_site_aniso_U_23
_atom_site_aniso_U_13
_atom_site_aniso_U_12
N1 0.0589(8) 0.0731(9) 0.0668(9) 0.0000(7) -0.0111(7) 0.0126(7)
C1 0.0628(10) 0.0587(9) 0.0729(11) 0.0050(8) -0.0044(9) 0.0083(8)
C2 0.0593(9) 0.0539(8) 0.0664(10) -0.0030(7) -0.0048(7) 0.0077(8)
C3 0.0698(11) 0.0761(12) 0.0866(13) 0.0158(11) -0.0110(10) -0.0081(10)
C4 0.0883(14) 0.0637(11) 0.1062(17) 0.0033(11) -0.0338(14) -0.0142(10)
C5 0.0786(12) 0.0796(13) 0.0894(14) -0.0066(12) -0.0322(11) -0.0003(11)
C6 0.0823(14) 0.1093(18) 0.0704(12) 0.0097(11) -0.0068(10) 0.0199(13)
O1 0.0921(10) 0.0607(7) 0.0694(8) -0.0029(6) -0.0050(7) 0.0248(7)
C7 0.0587(9) 0.0497(8) 0.0671(10) -0.0010(7) 0.0034(8) 0.0042(7)
C8 0.0609(9) 0.0477(9) 0.0835(11) -0.0023(8) 0.0092(9) 0.0088(7)
C9 0.0609(9) 0.0554(8) 0.0745(11) -0.0121(8) 0.0178(8) -0.0001(7)
C10 0.0544(8) 0.0549(9) 0.0640(9) -0.0062(7) 0.0076(7) -0.0068(7)
C11 0.0558(8) 0.0488(8) 0.0655(10) -0.0043(7) -0.0003(8) 0.0009(6)
C12 0.0612(9) 0.0490(8) 0.0641(9) -0.0081(7) 0.0021(8) 0.0071(7)
C13 0.0695(10) 0.0724(11) 0.0665(11) -0.0109(9) 0.0082(9) -0.0008(9)
N2 0.1067(15) 0.1115(16) 0.0645(11) -0.0114(10) 0.0019(10) 0.0139(14)

loop_
_atom_type_symbol
_atom_type_description
_atom_type_scat_dispersion_real
_atom_type_scat_dispersion_imag
_atom_type_scat_source
C C 0.0181 0.0091 'International Tables Vol C Tables 4.2.6.8 and 6.1.1.4'
H H 0.0000 0.0000 'International Tables Vol C Tables 4.2.6.8 and 6.1.1.4'
N N 0.0311 0.0180 'International Tables Vol C Tables 4.2.6.8 and 6.1.1.4'
O O 0.0492 0.0322 'International Tables Vol C Tables 4.2.6.8 and 6.1.1.4'

loop_
_geom_angle_atom_site_label_1
_geom_angle_atom_site_label_2
_geom_angle_atom_site_label_3
_geom_angle
C6 N1 C1 110.96(17)
C6 N1 C5 110.33(18)
C1 N1 C5 110.64(17)
N1 C1 C2 110.36(14)
O1 C2 C3 111.55(17)
O1 C2 C1 105.63(13)
C3 C2 C1 110.66(16)
C2 C3 C4 109.49(18)
C5 C4 C3 110.88(18)
N1 C5 C4 111.18(16)
C7 O1 C2 119.51(13)
O1 C7 C12 125.18(16)
O1 C7 C8 115.01(15)
C12 C7 C8 119.79(17)
C9 C8 C7 120.45(17)
C8 C9 C10 120.01(16)
C9 C10 C11 119.26(17)
C9 C10 C13 120.96(16)
C11 C10 C13 119.79(17)
C12 C11 C10 120.66(16)
C11 C12 C7 119.83(16)
N2 C13 C10 178.6(2)

loop_
_geom_bond_atom_site_label_1
_geom_bond_atom_site_label_2
_geom_bond_distance
N1 C6 1.457(3)
N1 C1 1.452(3)
N1 C5 1.454(3)
C1 C2 1.510(3)
C2 O1 1.445(2)
C2 C3 1.511(3)
C3 C4 1.517(4)
C4 C5 1.510(3)
O1 C7 1.357(2)
C7 C12 1.391(2)
C7 C8 1.390(3)
C8 C9 1.372(3)
C9 C10 1.396(3)
C10 C11 1.394(2)
C10 C13 1.437(3)
C11 C12 1.371(3)
C13 N2 1.140(3)

loop_
_geom_torsion_atom_site_label_1
_geom_torsion_atom_site_label_2
_geom_torsion_atom_site_label_3
_geom_torsion_atom_site_label_4
_geom_torsion
C6 N1 C1 C2 176.45(18)
C5 N1 C1 C2 -60.8(2)
N1 C1 C2 O1 179.60(15)
N1 C1 C2 C3 58.7(2)
O1 C2 C3 C4 -171.94(16)
C1 C2 C3 C4 -54.6(2)
C2 C3 C4 C5 53.3(2)
C6 N1 C5 C4 -177.1(2)
C1 N1 C5 C4 59.7(2)
C3 C4 C5 N1 -56.2(3)
C3 C2 O1 C7 -72.2(2)
C1 C2 O1 C7 167.53(16)
C2 O1 C7 C12 -15.1(3)
C2 O1 C7 C8 166.63(16)
O1 C7 C8 C9 178.99(16)
C12 C7 C8 C9 0.6(3)
C7 C8 C9 C10 -0.1(3)
C8 C9 C10 C11 -0.9(3)
C8 C9 C10 C13 179.10(18)
C9 C10 C11 C12 1.4(3)
C13 C10 C11 C12 -178.60(17)
C10 C11 C12 C7 -0.9(3)
O1 C7 C12 C11 -178.33(17)
C8 C7 C12 C11 -0.1(3)
